data_7000531
loop_
_publ_author_name
'Zheng, Yan-Zhen'
'Zhang, Yue-Biao'
'Tong, Ming-Liang'
'Xue, Wei'
'Chen, Xiao-Ming'

_publ_section_title
;
 Syntheses, structures and magnetic properties of a family of metal
 carboxylate polymers viain situ metal--ligand reactions of
 benzene-1,2,3-tricarboxylic acid
;
_journal_issue 8
_journal_name_full 'Dalton Transactions'
_journal_page_first 1396
_journal_paper_doi 10.1039/b815843f
_journal_year 2009
_chemical_formula_sum 'C19 H13 N2 O6'
_chemical_formula_weight 365.31
_chemical_name_systematic
;
?
;
_space_group_IT_number 15
_symmetry_cell_setting monoclinic
_symmetry_space_group_name_Hall '-C 2yc'
_symmetry_space_group_name_H-M 'C 1 2/c 1'
_atom_sites_solution_hydrogens geom
_atom_sites_solution_primary direct
_atom_sites_solution_secondary difmap
_audit_creation_method SHELXL-97
_cell_angle_alpha 90.00
_cell_angle_beta 126.979(2)
_cell_angle_gamma 90.00
_cell_formula_units_Z 8
_cell_length_a 26.141(3)
_cell_length_b 7.8241(10)
_cell_length_c 19.886(2)
_cell_measurement_reflns_used 3242
_cell_measurement_temperature 293(2)
_cell_measurement_theta_max 27.00
_cell_measurement_theta_min 2.506
_cell_volume 3249.2(7)
_computing_cell_refinement 'Bruker SMART'
_computing_data_collection 'Bruker SMART'
_computing_data_reduction 'Bruker SAINT'
_computing_molecular_graphics 'Bruker SHELXTL'
_computing_publication_material 'Bruker SHELXTL'
_computing_structure_refinement 'SHELXL-97 (Sheldrick, 1997)'
_computing_structure_solution 'SHELXS-97 (Sheldrick, 1990)'
_diffrn_ambient_temperature 293(2)
_diffrn_measured_fraction_theta_full 0.985
_diffrn_measured_fraction_theta_max 0.985
_diffrn_measurement_device_type 'CCD area detector'
_diffrn_measurement_method 'phi and omega scans'
_diffrn_radiation_monochromator graphite
_diffrn_radiation_source 'fine-focus sealed tube'
_diffrn_radiation_type MoK\a
_diffrn_radiation_wavelength 0.71073
_diffrn_reflns_av_R_equivalents 0.0202
_diffrn_reflns_av_sigmaI/netI 0.0266
_diffrn_reflns_limit_h_max 32
_diffrn_reflns_limit_h_min -33
_diffrn_reflns_limit_k_max 9
_diffrn_reflns_limit_k_min -6
_diffrn_reflns_limit_l_max 25
_diffrn_reflns_limit_l_min -14
_diffrn_reflns_number 8254
_diffrn_reflns_theta_full 27.00
_diffrn_reflns_theta_max 27.00
_diffrn_reflns_theta_min 1.95
_exptl_absorpt_coefficient_mu 0.113
_exptl_absorpt_correction_T_max 0.9766
_exptl_absorpt_correction_T_min 0.9476
_exptl_absorpt_correction_type multi-scan
_exptl_absorpt_process_details SADABS
_exptl_crystal_colour COLOURLESS
_exptl_crystal_density_diffrn 1.494
_exptl_crystal_density_method 'not measured'
_exptl_crystal_description BLOCK
_exptl_crystal_F_000 1512
_exptl_crystal_size_max 0.48
_exptl_crystal_size_mid 0.32
_exptl_crystal_size_min 0.21
_refine_diff_density_max 0.468
_refine_diff_density_min -0.356
_refine_diff_density_rms 0.119
_refine_ls_extinction_method none
_refine_ls_goodness_of_fit_ref 1.090
_refine_ls_hydrogen_treatment mixed
_refine_ls_matrix_type full
_refine_ls_number_parameters 251
_refine_ls_number_reflns 3489
_refine_ls_number_restraints 0
_refine_ls_restrained_S_all 1.090
_refine_ls_R_factor_all 0.0598
_refine_ls_R_factor_gt 0.0517
_refine_ls_shift/su_max 0.000
_refine_ls_shift/su_mean 0.000
_refine_ls_structure_factor_coef Fsqd
_refine_ls_weighting_details 'calc w=1/[\s^2^(Fo^2^)+(0.0893P)^2^+1.8465P] where P=(Fo^2^+2Fc^2^)/3'
_refine_ls_weighting_scheme calc
_refine_ls_wR_factor_gt 0.1373
_refine_ls_wR_factor_ref 0.1551
_reflns_number_gt 2990
_reflns_number_total 3489
_reflns_threshold_expression >2sigma(I)
_cod_data_source_file b815843f.txt
_cod_data_source_block 13
_cod_depositor_comments
;
The following automatic conversions were performed:
'_symmetry_cell_setting' value 'Monoclinic' changed to 'monoclinic'
according to '/home/saulius/struct/CIF-dictionaries/cif_core.dic'
dictionary named 'cif_core.dic' version 2.4.1 from
2010-06-29.

'_exptl_absorpt_correction_type' value 'MULTI-SCAN' changed
to 'multi-scan' according to
'/home/saulius/struct/CIF-dictionaries/cif_core.dic' dictionary named
'cif_core.dic' version 2.4.1 from 2010-06-29.

Automatic conversion script
Id: cif_fix_enum 1527 2010-12-29 10:47:43Z saulius 
;
_cod_original_sg_symbol_H-M C2/c
_cod_database_code 7000531

loop_
_symmetry_equiv_pos_as_xyz
'x, y, z'
'-x, y, -z+1/2'
'x+1/2, y+1/2, z'
'-x+1/2, y+1/2, -z+1/2'
'-x, -y, -z'
'x, -y, z-1/2'
'-x+1/2, -y+1/2, -z'
'x+1/2, -y+1/2, z-1/2'

loop_
_atom_site_label
_atom_site_type_symbol
_atom_site_fract_x
_atom_site_fract_y
_atom_site_fract_z
_atom_site_U_iso_or_equiv
_atom_site_adp_type
_atom_site_occupancy
_atom_site_symmetry_multiplicity
_atom_site_calc_flag
_atom_site_refinement_flags
_atom_site_disorder_assembly
_atom_site_disorder_group
O1 O 0.05783(5) 0.45611(15) 0.30474(7) 0.0308(3) Uani 1 1 d . . .
H1 H 0.0000 0.463(6) 0.2500 0.084(13) Uiso 1 2 d S . .
O2 O 0.15318(6) 0.50985(18) 0.33859(8) 0.0379(3) Uani 1 1 d . . .
O3 O 0.00441(7) 0.62562(17) 0.04010(7) 0.0448(4) Uani 1 1 d . . .
H3 H 0.0000 0.5000 0.0000 0.118(18) Uiso 1 2 d S . .
O4 O 0.03856(8) 0.44560(16) 0.14510(8) 0.0466(4) Uani 1 1 d . . .
O5 O 0.16529(9) 0.9779(2) 0.44648(9) 0.0693(5) Uani 1 1 d . . .
O6 O 0.11438(7) 0.73642(19) 0.42991(8) 0.0443(4) Uani 1 1 d . . .
H6 H 0.1330(15) 0.742(4) 0.486(2) 0.096(11) Uiso 1 1 d . . .
C1 C 0.07486(7) 0.7225(2) 0.25853(9) 0.0248(3) Uani 1 1 d . . .
C2 C 0.04323(7) 0.7420(2) 0.17195(9) 0.0266(3) Uani 1 1 d . . .
C3 C 0.02772(9) 0.9051(2) 0.13664(11) 0.0353(4) Uani 1 1 d . . .
H3A H 0.0060 0.9172 0.0789 0.042 Uiso 1 1 calc R . .
C4 C 0.04409(10) 1.0485(2) 0.18586(13) 0.0430(5) Uani 1 1 d . . .
H4A H 0.0331 1.1567 0.1616 0.052 Uiso 1 1 calc R . .
C5 C 0.07680(9) 1.0302(2) 0.27135(12) 0.0396(4) Uani 1 1 d . . .
H5A H 0.0888 1.1270 0.3049 0.048 Uiso 1 1 calc R . .
C6 C 0.09211(8) 0.8694(2) 0.30833(10) 0.0311(4) Uani 1 1 d . . .
C7 C 0.02758(8) 0.5898(2) 0.11672(9) 0.0277(3) Uani 1 1 d . . .
C8 C 0.09718(7) 0.5498(2) 0.30184(9) 0.0255(3) Uani 1 1 d . . .
C9 C 0.12788(9) 0.8658(2) 0.40196(11) 0.0365(4) Uani 1 1 d . . .
N1 N 0.36333(8) 0.1494(2) 0.52915(9) 0.0438(4) Uani 1 1 d . . .
N2 N 0.17151(8) 0.2476(2) 0.09182(9) 0.0412(4) Uani 1 1 d . . .
C10 C 0.29983(11) 0.1255(3) 0.48444(12) 0.0468(5) Uani 1 1 d . . .
H10A H 0.2825 0.0878 0.5112 0.056 Uiso 1 1 calc R . .
C11 C 0.26053(10) 0.1564(3) 0.39955(11) 0.0429(5) Uani 1 1 d . . .
H11A H 0.2166 0.1406 0.3688 0.051 Uiso 1 1 calc R . .
C12 C 0.28641(9) 0.2114(2) 0.35953(10) 0.0355(4) Uani 1 1 d . . .
C13 C 0.35223(10) 0.2407(3) 0.40886(12) 0.0444(5) Uani 1 1 d . . .
H13A H 0.3707 0.2833 0.3844 0.053 Uiso 1 1 calc R . .
C14 C 0.38977(10) 0.2065(3) 0.49373(12) 0.0470(5) Uani 1 1 d . . .
H14A H 0.4338 0.2234 0.5264 0.056 Uiso 1 1 calc R . .
C15 C 0.14634(9) 0.2792(3) 0.13227(11) 0.0414(5) Uani 1 1 d . . .
H15A H 0.1032 0.3076 0.1009 0.050 Uiso 1 1 calc R . .
C16 C 0.18202(9) 0.2714(3) 0.21932(11) 0.0386(4) Uani 1 1 d . . .
H16A H 0.1629 0.2939 0.2455 0.046 Uiso 1 1 calc R . .
C17 C 0.24631(8) 0.2297(2) 0.26664(10) 0.0332(4) Uani 1 1 d . . .
C18 C 0.27195(9) 0.1975(3) 0.22398(11) 0.0431(5) Uani 1 1 d . . .
H18A H 0.3150 0.1695 0.2536 0.052 Uiso 1 1 calc R . .
C19 C 0.23324(10) 0.2073(3) 0.13741(12) 0.0462(5) Uani 1 1 d . . .
H19A H 0.2511 0.1848 0.1096 0.055 Uiso 1 1 calc R . .

loop_
_atom_site_aniso_label
_atom_site_aniso_U_11
_atom_site_aniso_U_22
_atom_site_aniso_U_33
_atom_site_aniso_U_23
_atom_site_aniso_U_13
_atom_site_aniso_U_12
O1 0.0276(6) 0.0366(7) 0.0223(5) 0.0063(5) 0.0120(5) -0.0008(5)
O2 0.0295(6) 0.0475(8) 0.0335(6) 0.0097(5) 0.0173(5) 0.0076(5)
O3 0.0664(9) 0.0395(7) 0.0204(6) 0.0014(5) 0.0218(6) 0.0074(6)
O4 0.0797(10) 0.0286(7) 0.0307(7) 0.0011(5) 0.0328(7) 0.0038(6)
O5 0.0886(13) 0.0633(11) 0.0336(8) -0.0172(7) 0.0247(8) -0.0354(9)
O6 0.0538(8) 0.0522(9) 0.0222(6) -0.0072(6) 0.0203(6) -0.0125(6)
C1 0.0237(7) 0.0289(8) 0.0219(7) -0.0005(6) 0.0138(6) -0.0007(6)
C2 0.0289(8) 0.0283(8) 0.0216(8) 0.0013(6) 0.0147(6) 0.0005(6)
C3 0.0419(10) 0.0332(9) 0.0260(8) 0.0054(7) 0.0178(7) 0.0025(7)
C4 0.0522(11) 0.0281(9) 0.0402(10) 0.0062(8) 0.0233(9) 0.0025(8)
C5 0.0460(10) 0.0287(9) 0.0369(9) -0.0068(7) 0.0211(8) -0.0033(8)
C6 0.0332(8) 0.0328(9) 0.0259(8) -0.0034(6) 0.0170(7) -0.0021(7)
C7 0.0287(8) 0.0317(8) 0.0208(7) 0.0008(6) 0.0139(6) 0.0017(6)
C8 0.0278(8) 0.0303(8) 0.0164(6) -0.0008(6) 0.0122(6) 0.0006(6)
C9 0.0400(9) 0.0384(9) 0.0272(8) -0.0082(7) 0.0182(8) -0.0037(8)
N1 0.0538(10) 0.0425(9) 0.0235(7) 0.0028(6) 0.0171(7) 0.0096(8)
N2 0.0410(9) 0.0552(10) 0.0225(7) 0.0058(6) 0.0166(7) 0.0110(7)
C10 0.0602(13) 0.0534(12) 0.0323(9) 0.0076(9) 0.0307(9) 0.0072(10)
C11 0.0412(10) 0.0568(12) 0.0292(9) 0.0060(8) 0.0203(8) 0.0056(9)
C12 0.0371(9) 0.0428(10) 0.0241(8) 0.0046(7) 0.0170(7) 0.0088(7)
C13 0.0391(10) 0.0604(13) 0.0280(9) 0.0042(8) 0.0171(8) 0.0033(9)
C14 0.0402(10) 0.0566(13) 0.0279(9) 0.0004(8) 0.0118(8) 0.0043(9)
C15 0.0339(9) 0.0570(12) 0.0281(9) 0.0070(8) 0.0159(8) 0.0119(8)
C16 0.0369(9) 0.0537(11) 0.0268(8) 0.0047(8) 0.0201(8) 0.0098(8)
C17 0.0328(9) 0.0417(10) 0.0222(8) 0.0040(7) 0.0150(7) 0.0056(7)
C18 0.0330(9) 0.0669(13) 0.0274(9) 0.0088(9) 0.0170(7) 0.0143(9)
C19 0.0442(11) 0.0700(14) 0.0295(9) 0.0069(9) 0.0248(8) 0.0144(10)

loop_
_atom_type_symbol
_atom_type_description
_atom_type_scat_dispersion_real
_atom_type_scat_dispersion_imag
_atom_type_scat_source
C C 0.0033 0.0016 'International Tables Vol C Tables 4.2.6.8 and 6.1.1.4'
H H 0.0000 0.0000 'International Tables Vol C Tables 4.2.6.8 and 6.1.1.4'
N N 0.0061 0.0033 'International Tables Vol C Tables 4.2.6.8 and 6.1.1.4'
O O 0.0106 0.0060 'International Tables Vol C Tables 4.2.6.8 and 6.1.1.4'

loop_
_geom_angle_atom_site_label_1
_geom_angle_atom_site_label_2
_geom_angle_atom_site_label_3
_geom_angle
_geom_angle_site_symmetry_1
_geom_angle_site_symmetry_3
_geom_angle_publ_flag
C8 O1 H1 121.7(15) . . ?
C7 O3 H3 112.85(12) . . ?
C9 O6 H6 114(2) . . ?
C2 C1 C6 118.71(14) . . ?
C2 C1 C8 122.41(13) . . ?
C6 C1 C8 118.57(13) . . ?
C3 C2 C1 119.80(14) . . ?
C3 C2 C7 119.28(13) . . ?
C1 C2 C7 120.89(14) . . ?
C4 C3 C2 121.06(15) . . ?
C4 C3 H3A 119.5 . . ?
C2 C3 H3A 119.5 . . ?
C5 C4 C3 119.33(16) . . ?
C5 C4 H4A 120.3 . . ?
C3 C4 H4A 120.3 . . ?
C4 C5 C6 121.03(16) . . ?
C4 C5 H5A 119.5 . . ?
C6 C5 H5A 119.5 . . ?
C5 C6 C1 120.03(15) . . ?
C5 C6 C9 116.11(15) . . ?
C1 C6 C9 123.85(15) . . ?
O4 C7 O3 124.26(15) . . ?
O4 C7 C2 120.81(14) . . ?
O3 C7 C2 114.89(14) . . ?
O2 C8 O1 121.92(15) . . ?
O2 C8 C1 118.76(14) . . ?
O1 C8 C1 119.05(13) . . ?
O5 C9 O6 123.91(16) . . ?
O5 C9 C6 121.36(17) . . ?
O6 C9 C6 114.72(15) . . ?
C14 N1 C10 121.77(16) . . ?
C19 N2 C15 118.02(15) . . ?
N1 C10 C11 120.19(19) . . ?
N1 C10 H10A 119.9 . . ?
C11 C10 H10A 119.9 . . ?
C10 C11 C12 119.92(19) . . ?
C10 C11 H11A 120.0 . . ?
C12 C11 H11A 120.0 . . ?
C11 C12 C13 117.95(16) . . ?
C11 C12 C17 121.41(17) . . ?
C13 C12 C17 120.56(16) . . ?
C14 C13 C12 119.93(19) . . ?
C14 C13 H13A 120.0 . . ?
C12 C13 H13A 120.0 . . ?
N1 C14 C13 120.15(19) . . ?
N1 C14 H14A 119.9 . . ?
C13 C14 H14A 119.9 . . ?
N2 C15 C16 122.60(17) . . ?
N2 C15 H15A 118.7 . . ?
C16 C15 H15A 118.7 . . ?
C17 C16 C15 119.27(16) . . ?
C17 C16 H16A 120.4 . . ?
C15 C16 H16A 120.4 . . ?
C16 C17 C18 117.63(15) . . ?
C16 C17 C12 121.95(16) . . ?
C18 C17 C12 120.36(16) . . ?
C19 C18 C17 119.56(17) . . ?
C19 C18 H18A 120.2 . . ?
C17 C18 H18A 120.2 . . ?
N2 C19 C18 122.93(17) . . ?
N2 C19 H19A 118.5 . . ?
C18 C19 H19A 118.5 . . ?

loop_
_geom_bond_atom_site_label_1
_geom_bond_atom_site_label_2
_geom_bond_distance
_geom_bond_site_symmetry_2
_geom_bond_publ_flag
O1 C8 1.292(2) . ?
O1 H1 1.222(2) . ?
O2 C8 1.2197(19) . ?
O3 C7 1.2871(19) . ?
O3 H3 1.2266(13) . ?
O4 C7 1.216(2) . ?
O5 C9 1.212(2) . ?
O6 C9 1.302(2) . ?
O6 H6 0.90(4) . ?
C1 C2 1.399(2) . ?
C1 C6 1.403(2) . ?
C1 C8 1.518(2) . ?
C2 C3 1.394(2) . ?
C2 C7 1.500(2) . ?
C3 C4 1.377(3) . ?
C3 H3A 0.9300 . ?
C4 C5 1.376(3) . ?
C4 H4A 0.9300 . ?
C5 C6 1.389(3) . ?
C5 H5A 0.9300 . ?
C6 C9 1.499(2) . ?
N1 C14 1.326(3) . ?
N1 C10 1.344(3) . ?
N2 C19 1.329(2) . ?
N2 C15 1.333(2) . ?
C10 C11 1.370(3) . ?
C10 H10A 0.9300 . ?
C11 C12 1.387(3) . ?
C11 H11A 0.9300 . ?
C12 C13 1.395(3) . ?
C12 C17 1.484(2) . ?
C13 C14 1.375(3) . ?
C13 H13A 0.9300 . ?
C14 H14A 0.9300 . ?
C15 C16 1.388(2) . ?
C15 H15A 0.9300 . ?
C16 C17 1.383(2) . ?
C16 H16A 0.9300 . ?
C17 C18 1.384(3) . ?
C18 C19 1.378(3) . ?
C18 H18A 0.9300 . ?
C19 H19A 0.9300 . ?

loop_
_geom_hbond_atom_site_label_D
_geom_hbond_atom_site_label_H
_geom_hbond_atom_site_label_A
_geom_hbond_distance_DH
_geom_hbond_distance_HA
_geom_hbond_distance_DA
_geom_hbond_angle_DHA
_geom_hbond_site_symmetry_A
O3 H3 O3 1.2266(13) 1.2266(13) 2.453(3) 180.00(14) 5_565
O3 H3 O4 1.2266(13) 2.4543(13) 3.1872(17) 115.90(7) 5_565
O6 H6 N2 0.90(4) 1.71(4) 2.6129(19) 178(3) 6_566

loop_
_cod_related_entry_id
_cod_related_entry_database
_cod_related_entry_code
1 ChemSpider 21133737
